data_7038561
loop_
_publ_author_name
'M\"akel\"a, T'
'Rissanen, K.'

_publ_section_title
;
 Ion pair complexes and anion binding in the solution of a ditopic
 receptor.
;
_journal_issue 15
_journal_name_full 'Dalton transactions (Cambridge, England : 2003)'
_journal_page_first 6481
_journal_page_last 6490
_journal_paper_doi 10.1039/c6dt00414h
_journal_volume 45
_journal_year 2016
_chemical_formula_moiety '2(C28 H30 N6 O11), 2(C3 H6 O), 1.8(H2 O), 0.2(O)'
_chemical_formula_sum 'C62 H75.6 N12 O26'
_chemical_formula_weight 1404.94
_chemical_name_systematic
;
 ?
;
_space_group_crystal_system monoclinic
_space_group_IT_number 14
_space_group_name_Hall '-P 2yn'
_space_group_name_H-M_alt 'P 1 21/n 1'
_symmetry_space_group_name_Hall '-P 2yn'
_symmetry_space_group_name_H-M 'P 1 21/n 1'
_atom_sites_solution_hydrogens mixed
_atom_sites_solution_primary direct
_audit_creation_date 2015-06-25
_audit_creation_method
;
Olex2 1.2
(compiled 2015.01.26 svn.r3150 for OlexSys, GUI svn.r4998)
;
_audit_update_record
;
2015-09-17 deposited with the CCDC.
2016-02-24 downloaded from the CCDC.
;
_cell_angle_alpha 90
_cell_angle_beta 95.2966(9)
_cell_angle_gamma 90
_cell_formula_units_Z 4
_cell_length_a 15.41305(15)
_cell_length_b 23.7285(2)
_cell_length_c 18.50903(16)
_cell_measurement_reflns_used 10473
_cell_measurement_temperature 123.00(10)
_cell_measurement_theta_max 74.2966
_cell_measurement_theta_min 3.0336
_cell_volume 6740.38(10)
_computing_cell_refinement
;
CrysAlisPro, Agilent Technologies,
Version 1.171.36.21 (release 14-08-2012 CrysAlis171 .NET)
(compiled Sep 14 2012,17:21:16)
;
_computing_data_collection
;
CrysAlisPro, Agilent Technologies,
Version 1.171.36.21 (release 14-08-2012 CrysAlis171 .NET)
(compiled Sep 14 2012,17:21:16)
;
_computing_data_reduction
;
CrysAlisPro, Agilent Technologies,
Version 1.171.36.21 (release 14-08-2012 CrysAlis171 .NET)
(compiled Sep 14 2012,17:21:16)
;
_computing_molecular_graphics 'Olex2 (Dolomanov et al., 2009)'
_computing_publication_material 'Olex2 (Dolomanov et al., 2009)'
_computing_structure_refinement 'ShelXL (Sheldrick, 2008)'
_computing_structure_solution 'XS (Sheldrick, 2008)'
_diffrn_ambient_temperature 123.00(10)
_diffrn_detector_area_resol_mean 10.3953
_diffrn_measured_fraction_theta_full 0.991
_diffrn_measured_fraction_theta_max 0.991
_diffrn_measurement_details
;
  1 omega  -62.00   18.00   0.5000    3.0000
omega____ theta____ kappa____ phi______ frames
    -      -42.9459   57.0000   30.0000 160

  2 omega  -60.00   16.00   0.5000   20.0000
omega____ theta____ kappa____ phi______ frames
    -      -43.5000   15.0000  -60.0000 152

  3 omega   25.00   96.00   0.5000   20.0000
omega____ theta____ kappa____ phi______ frames
    -      106.7406  -94.0000  -60.0000 142

  4 omega   29.00  104.00   0.5000   20.0000
omega____ theta____ kappa____ phi______ frames
    -      106.7406  -94.0000    0.0000 150

  5 omega   38.00   94.00   0.5000   20.0000
omega____ theta____ kappa____ phi______ frames
    -      106.7406  -45.0000  120.0000 112

  6 omega   33.00   91.00   0.5000   20.0000
omega____ theta____ kappa____ phi______ frames
    -      106.7406  -30.0000  150.0000 116

  7 omega   32.00   86.00   0.5000   20.0000
omega____ theta____ kappa____ phi______ frames
    -      106.7406  -30.0000   60.0000 108

  8 omega   94.00  172.00   0.5000   20.0000
omega____ theta____ kappa____ phi______ frames
    -      106.7406  125.0000 -150.0000 156
;
_diffrn_measurement_device_type 'SuperNova, Dual, Cu at zero, Atlas'
_diffrn_measurement_method '\w scans'
_diffrn_orient_matrix_UB_11 0.0364006000
_diffrn_orient_matrix_UB_12 0.0601343000
_diffrn_orient_matrix_UB_13 0.0113264000
_diffrn_orient_matrix_UB_21 0.0629776000
_diffrn_orient_matrix_UB_22 -0.0209873000
_diffrn_orient_matrix_UB_23 0.0638711000
_diffrn_orient_matrix_UB_31 0.0692259000
_diffrn_orient_matrix_UB_32 -0.0124839000
_diffrn_orient_matrix_UB_33 -0.0527306000
_diffrn_radiation_monochromator mirror
_diffrn_radiation_type CuK\a
_diffrn_radiation_wavelength 1.54184
_diffrn_reflns_av_R_equivalents 0.0245
_diffrn_reflns_av_unetI/netI 0.0304
_diffrn_reflns_Laue_measured_fraction_full 0.968
_diffrn_reflns_Laue_measured_fraction_max 0.991
_diffrn_reflns_limit_h_max 18
_diffrn_reflns_limit_h_min -11
_diffrn_reflns_limit_k_max 27
_diffrn_reflns_limit_k_min -28
_diffrn_reflns_limit_l_max 19
_diffrn_reflns_limit_l_min -22
_diffrn_reflns_number 22369
_diffrn_reflns_point_group_measured_fraction_full 0.991
_diffrn_reflns_point_group_measured_fraction_max 0.991
_diffrn_reflns_theta_full 67.684
_diffrn_reflns_theta_max 66.748
_diffrn_reflns_theta_min 3.430
_diffrn_source 'SuperNova (Cu) X-ray Source'
_exptl_absorpt_coefficient_mu 0.926
_exptl_absorpt_correction_T_max 0.923
_exptl_absorpt_correction_T_min 0.865
_exptl_absorpt_correction_type analytical
_exptl_absorpt_process_details
;
CrysAlisPro, Agilent Technologies,
Version 1.171.36.21 (release 14-08-2012 CrysAlis171 .NET)
(compiled Sep 14 2012,17:21:16)
Analytical numeric absorption correction using a multifaceted crystal
            model based on expressions derived by R.C. Clark & J.S. Reid.
(Clark, R. C. & Reid, J. S. (1995). Acta Cryst. A51, 887-897)
;
_exptl_crystal_colour yellow
_exptl_crystal_colour_primary yellow
_exptl_crystal_density_diffrn 1.384
_exptl_crystal_description block
_exptl_crystal_F_000 2958
_exptl_crystal_size_max 0.1771
_exptl_crystal_size_mid 0.1524
_exptl_crystal_size_min 0.0951
_refine_diff_density_max 0.760
_refine_diff_density_min -1.206
_refine_diff_density_rms 0.061
_refine_ls_extinction_method none
_refine_ls_goodness_of_fit_ref 1.012
_refine_ls_hydrogen_treatment mixed
_refine_ls_matrix_type full
_refine_ls_number_parameters 1125
_refine_ls_number_reflns 11832
_refine_ls_number_restraints 488
_refine_ls_restrained_S_all 1.027
_refine_ls_R_factor_all 0.0687
_refine_ls_R_factor_gt 0.0598
_refine_ls_shift/su_max 0.001
_refine_ls_shift/su_mean 0.000
_refine_ls_structure_factor_coef Fsqd
_refine_ls_weighting_details 'w=1/[\s^2^(Fo^2^)+(0.1038P)^2^+4.7689P] where P=(Fo^2^+2Fc^2^)/3'
_refine_ls_weighting_scheme calc
_refine_ls_wR_factor_gt 0.1655
_refine_ls_wR_factor_ref 0.1758
_reflns_Friedel_coverage 0.000
_reflns_number_gt 10022
_reflns_number_total 11832
_reflns_threshold_expression 'I > 2\s(I)'
_cod_data_source_file c6dt00414h2.cif
_cod_data_source_block R1
_cod_depositor_comments 'Adding full bibliography for 7038560--7038573.cif.'
_cod_original_cell_volume 6740.38(11)
_cod_original_formula_sum 'C62 H75.60 N12 O26'
_cod_database_code 7038561
_shelxl_version_number 2014-3
_chemical_oxdiff_formula 'C28 H30 N6 O11 Na1 F1'
_shelx_space_group_comment
;
The symmetry employed for this shelxl refinement is uniquely defined
by the following loop, which should always be used as a source of
symmetry information in preference to the above space-group names.
They are only intended as comments.
;
_reflns_odcompleteness_completeness 98.88
_reflns_odcompleteness_iscentric 1
_reflns_odcompleteness_theta 66.97
_olex2_refinement_description
;
1. Fixed Uiso
 At 1.2 times of:
  All C(H) groups, All C(H,H) groups, All N(H) groups
 At 1.5 times of:
  All C(H,H,H) groups, All O(H,H) groups
2. Restrained distances
 C25D-C26D
 1.52 with sigma of 0.02
 O9D-C25D
 1.42 with sigma of 0.02
 O8D-C23D
 1.42 with sigma of 0.02
 O8D-C22D
 1.42 with sigma of 0.02
 C28A-C27A
 1.52 with sigma of 0.01
 O7A-C21A = O7A-C21C = O8A-C22A = O8C-C22C = O8A-C23A = O8C-C23C = O9C-C24C =
 O9A-C24A = O9C-C25C = C25C-C26C = O9A-C25A = O10C-C26C = O10A-C26A = O10C-C27C
 = O10A-C27A = O11A-C28A = O11A-C28C
 1.42 with sigma of 0.01
 C21C-C22C = C22A-C21A = C24C-C23C = C24A-C23A = C25C-C26C = C25A-C26A = C27A-
 C28A = C28C-C27C
 1.52 with sigma of 0.01
 H7SC-H29A_$1
 2.1 with sigma of 0.01
 H27D-H29C_$2
 2.05 with sigma of 0.02
 O7B-O14
 2.8 with sigma of 0.01
 O11B-C28D = O11B-C28B
 1.42 with sigma of 0.02
 O11B-O14
 2.8 with sigma of 0.02
 O14-O11B
 2.8 with sigma of 0.01
3. Rigid bond restraints
 C36, O16, C32, C34
 with sigma for 1-2 distances of 0.01 and sigma for 1-3 distances of 0.01
 C36, O17, C35, C37
 with sigma for 1-2 distances of 0.01 and sigma for 1-3 distances of 0.01
4. Uiso/Uaniso restraints and constraints
O8A \\sim O9A \\sim O10A \\sim C21A \\sim C22A \\sim C23A \\sim C24A \\sim C25A
\\sim C26A \\sim C27A \\sim C28A: within 1.7A with sigma of 0.04 and sigma for
terminal atoms of 0.08
O8C \\sim O9C \\sim O10C \\sim C21C \\sim C22C \\sim C23C \\sim C24C \\sim C25C
\\sim C26C \\sim C27C \\sim C28C: within 1.7A with sigma of 0.04 and sigma for
terminal atoms of 0.08
C35 \\sim C32: within 1.7A with sigma of 0.02 and sigma for terminal atoms of
0.02
C37 \\sim C34: within 1.7A with sigma of 0.02 and sigma for terminal atoms of
0.02
O17 \\sim O16: within 1.7A with sigma of 0.02 and sigma for terminal atoms of
0.02
O8B \\sim O9B \\sim O10B \\sim C21B \\sim C22B \\sim H80A \\sim H80B \\sim C23B
\\sim H82A \\sim H82B \\sim C24B \\sim H83A \\sim H83B \\sim C25B \\sim H85A
\\sim H85B \\sim C26B \\sim H86A \\sim H86B \\sim C27B \\sim H88A \\sim H88B
\\sim C28B \\sim H89A \\sim H89B: within 1.7A with sigma of 0.04 and sigma for
terminal atoms of 0.08
O8D \\sim O9D \\sim O10D \\sim C21D \\sim H21D \\sim C22D \\sim H22C \\sim H22D
\\sim C23D \\sim H23C \\sim H23D \\sim C24D \\sim H24C \\sim H24D \\sim C25D
\\sim H25C \\sim H25D \\sim C26D \\sim H26C \\sim H26D \\sim C27D \\sim H27C
\\sim H27D \\sim C28D \\sim H28C: within 1.7A with sigma of 0.04 and sigma for
terminal atoms of 0.08
Uanis(C28D) = Uanis(C28B)
Uanis(C21B) = Uanis(C21D)
Uanis(C28C) = Uanis(C28A)
Uanis(C27D) = Uanis(C27B)
Uanis(O14) = Uanis(O13)
5. Others
 Fixed Sof: O8C(0.4) O9C(0.4) O10C(0.4) C21C(0.4) H21A(0.4) H21B(0.4)
 C22C(0.4) H22A(0.4) H22B(0.4) C23C(0.4) H23A(0.4) H23B(0.4) C24C(0.4)
 H24A(0.4) H24B(0.4) C25C(0.4) H25A(0.4) H25B(0.4) C26C(0.4) H26A(0.4)
 H26B(0.4) C27C(0.4) H27A(0.4) H27B(0.4) C28C(0.4) H28A(0.4) H28B(0.4) O8D(0.2)
 O9D(0.2) O10D(0.2) C21D(0.2) H21C(0.2) H21D(0.2) C22D(0.2) H22C(0.2) H22D(0.2)
 C23D(0.2) H23C(0.2) H23D(0.2) C24D(0.2) H24C(0.2) H24D(0.2) C25D(0.2)
 H25C(0.2) H25D(0.2) C26D(0.2) H26C(0.2) H26D(0.2) C27D(0.2) H27C(0.2)
 H27D(0.2) C28D(0.2) H28C(0.2) H28D(0.2) O17(0.5) C35(0.5) H35C(0.5) H35D(0.5)
 H35E(0.5) C37(0.5) H37C(0.5) H37D(0.5) H37E(0.5) O8A(0.6) O8B(0.8) O9A(0.6)
 O9B(0.8) O10A(0.6) O10B(0.8) O13(0.8) H10A(0.8) H10B(0.8) O16(0.5) C21A(0.6)
 H34A(0.6) H34B(0.6) C21B(0.8) H79A(0.8) H79B(0.8) C22A(0.6) H35A(0.6)
 H35B(0.6) C22B(0.8) H80A(0.8) H80B(0.8) C23A(0.6) H37A(0.6) H37B(0.6)
 C23B(0.8) H82A(0.8) H82B(0.8) C24A(0.6) H38A(0.6) H38B(0.6) C24B(0.8)
 H83A(0.8) H83B(0.8) C25A(0.6) H40A(0.6) H40B(0.6) C25B(0.8) H85A(0.8)
 H85B(0.8) C26A(0.6) H41A(0.6) H41B(0.6) C26B(0.8) H86A(0.8) H86B(0.8)
 C27A(0.6) H43A(0.6) H43B(0.6) C27B(0.8) H88A(0.8) H88B(0.8) C28A(0.6)
 H44A(0.6) H44B(0.6) C28B(0.8) H89A(0.8) H89B(0.8) C32(0.5) H7SA(0.5) H7SB(0.5)
 H7SC(0.5) C34(0.5) H8SA(0.5) H8SB(0.5) H8SC(0.5) O14(0.2)
6.a Free rotating group:
 O12(H12A,H12B), O13(H10A,H10B)
6.b Secondary CH2 refined with riding coordinates:
 C21C(H21A,H21B), C22C(H22A,H22B), C23C(H23A,H23B), C24C(H24A,H24B), C25C(H25A,
 H25B), C26C(H26A,H26B), C27C(H27A,H27B), C28C(H28A,H28B), C21D(H21C,H21D),
 C22D(H22C,H22D), C23D(H23C,H23D), C24D(H24C,H24D), C25D(H25C,H25D), C26D(H26C,
 H26D), C27D(H27C,H27D), C28D(H28C,H28D), C21A(H34A,H34B), C21B(H79A,H79B),
 C22A(H35A,H35B), C22B(H80A,H80B), C23A(H37A,H37B), C23B(H82A,H82B), C24A(H38A,
 H38B), C24B(H83A,H83B), C25A(H40A,H40B), C25B(H85A,H85B), C26A(H41A,H41B),
 C26B(H86A,H86B), C27A(H43A,H43B), C27B(H88A,H88B), C28A(H44A,H44B), C28B(H89A,
 H89B)
6.c Aromatic/amide H refined with riding coordinates:
 N1A(H1A), N2A(H2A), N4A(H4A), C4A(H4AA), C5A(H5A), C7A(H7A), C8A(H8A),
 C10A(H10C), C11A(H11A), C13A(H13A), C14A(H14A), C17A(H17A), C20A(H20A),
 N2B(H2B), N3B(H3B), N4B(H4B), C4B(H4BA), C5B(H5B), C7B(H7B), C8B(H8B),
 C10B(H10D), C11B(H11B), C13B(H13B), C14B(H14B), C17B(H17B), C20B(H20B)
6.d Idealised Me refined as rotating group:
 C35(H35C,H35D,H35E), C37(H37C,H37D,H37E), C29(H29A,H29B,H29C), C31(H31A,H31B,
 H31C), C32(H7SA,H7SB,H7SC), C34(H8SA,H8SB,H8SC)
;
_olex2_date_sample_data_collection 26.11.2012
_olex2_submission_original_sample_id R1
_olex2_submission_special_instructions 'No special instructions were received'

loop_
_space_group_symop_operation_xyz
'x, y, z'
'-x+1/2, y+1/2, -z+1/2'
'-x, -y, -z'
'x-1/2, -y-1/2, z-1/2'

loop_
_atom_site_label
_atom_site_type_symbol
_atom_site_fract_x
_atom_site_fract_y
_atom_site_fract_z
_atom_site_U_iso_or_equiv
_atom_site_adp_type
_atom_site_occupancy
_atom_site_site_symmetry_order
_atom_site_calc_flag
_atom_site_refinement_flags_posn
_atom_site_refinement_flags_adp
_atom_site_refinement_flags_occupancy
_atom_site_disorder_assembly
_atom_site_disorder_group
O1A O 0.24299(14) 0.36099(8) 0.33434(9) 0.0458(5) Uani 1 1 d . . . . .
O2A O 0.31604(10) 0.58777(7) 0.28002(9) 0.0326(4) Uani 1 1 d . . . . .
O3A O 0.06968(15) 0.16668(8) 0.08722(12) 0.0532(5) Uani 1 1 d . . . . .
O4A O 0.09528(15) 0.21048(9) -0.01116(11) 0.0537(5) Uani 1 1 d . . . . .
O5A O 0.34634(15) 0.80232(9) 0.03161(11) 0.0534(5) Uani 1 1 d . . . . .
O6A O 0.4849(2) 0.81499(13) 0.04950(16) 0.1008(13) Uani 1 1 d . . . . .
O7A O 0.28898(11) 0.44827(7) 0.57004(9) 0.0351(4) Uani 1 1 d D . . . .
O11A O 0.40227(12) 0.53097(7) 0.58344(9) 0.0351(4) Uani 1 1 d D . . . .
N1A N 0.30618(13) 0.44472(9) 0.30747(10) 0.0346(4) Uani 1 1 d . . . . .
H1A H 0.3193 0.4653 0.2718 0.041 Uiso 1 1 calc R . . . .
N2A N 0.25472(13) 0.38605(8) 0.21605(10) 0.0324(4) Uani 1 1 d . . . . .
H2A H 0.2734 0.4122 0.1893 0.039 Uiso 1 1 calc R . . . .
N3A N 0.42843(13) 0.53064(8) 0.32325(10) 0.0313(4) Uani 1 1 d . . . . .
H3A H 0.486(2) 0.5244(13) 0.3208(16) 0.042(8) Uiso 1 1 d . . . . .
N4A N 0.45387(12) 0.60176(8) 0.24504(10) 0.0286(4) Uani 1 1 d . . . . .
H4A H 0.5058 0.5882 0.2498 0.034 Uiso 1 1 calc R . . . .
N5A N 0.09928(15) 0.20702(9) 0.05568(13) 0.0420(5) Uani 1 1 d . . . . .
N6A N 0.41822(19) 0.78970(10) 0.06048(13) 0.0518(7) Uani 1 1 d . . . . .
C1A C 0.26609(15) 0.39456(10) 0.29011(12) 0.0305(5) Uani 1 1 d . . . . .
C2A C 0.39357(14) 0.57465(9) 0.28266(11) 0.0261(4) Uani 1 1 d . . . . .
C3A C 0.21632(15) 0.33978(10) 0.18028(12) 0.0299(5) Uani 1 1 d . . . . .
C4A C 0.19430(16) 0.28962(10) 0.21410(13) 0.0355(5) Uani 1 1 d . . . . .
H4AA H 0.2049 0.2858 0.2641 0.043 Uiso 1 1 calc R . . . .
C5A C 0.15678(17) 0.24579(10) 0.17280(14) 0.0375(5) Uani 1 1 d . . . . .
H5A H 0.1424 0.2123 0.1948 0.045 Uiso 1 1 calc R . . . .
C6A C 0.14083(16) 0.25234(10) 0.09860(14) 0.0349(5) Uani 1 1 d . . . . .
C7A C 0.16334(17) 0.30126(10) 0.06392(13) 0.0366(5) Uani 1 1 d . . . . .
H7A H 0.1534 0.3046 0.0138 0.044 Uiso 1 1 calc R . . . .
C8A C 0.20061(16) 0.34463(10) 0.10488(13) 0.0337(5) Uani 1 1 d . . . . .
H8A H 0.2156 0.3777 0.0822 0.040 Uiso 1 1 calc R . . . .
C9A C 0.44095(14) 0.64851(10) 0.20015(11) 0.0281(5) Uani 1 1 d . . . . .
C10A C 0.35910(15) 0.66565(10) 0.16825(12) 0.0293(5) Uani 1 1 d . . . . .
H10C H 0.3094 0.6458 0.1776 0.035 Uiso 1 1 calc R . . . .
C11A C 0.35228(16) 0.71210(10) 0.12295(12) 0.0323(5) Uani 1 1 d . . . . .
H11A H 0.2981 0.7237 0.1018 0.039 Uiso 1 1 calc R . . . .
C12A C 0.42685(18) 0.74117(11) 0.10948(13) 0.0382(6) Uani 1 1 d . . . . .
C13A C 0.50825(18) 0.72530(12) 0.14037(14) 0.0446(6) Uani 1 1 d . . . . .
H13A H 0.5576 0.7455 0.1308 0.054 Uiso 1 1 calc R . . . .
C14A C 0.51516(16) 0.67897(11) 0.18561(13) 0.0373(5) Uani 1 1 d . . . . .
H14A H 0.5696 0.6679 0.2066 0.045 Uiso 1 1 calc R . . . .
C15A C 0.32820(15) 0.46609(10) 0.37744(12) 0.0301(5) Uani 1 1 d . . . . .
C16A C 0.38829(15) 0.51019(10) 0.38485(12) 0.0292(5) Uani 1 1 d . . . . .
C17A C 0.41354(15) 0.53272(10) 0.45290(13) 0.0307(5) Uani 1 1 d . . . . .
H17A H 0.4534 0.5622 0.4571 0.037 Uiso 1 1 calc R . . . .
C18A C 0.38037(15) 0.51192(10) 0.51444(12) 0.0301(5) Uani 1 1 d . . . . .
C19A C 0.31929(15) 0.46794(10) 0.50697(12) 0.0299(5) Uani 1 1 d . . . . .
C20A C 0.29286(15) 0.44556(10) 0.43967(13) 0.0317(5) Uani 1 1 d . . . . .
H20A H 0.2516 0.4169 0.4355 0.038 Uiso 1 1 calc R . . . .
O8C O 0.1999(4) 0.4209(3) 0.6900(4) 0.0635(15) Uani 0.4 1 d D U P A 2
O9C O 0.2656(6) 0.5183(3) 0.7778(4) 0.074(2) Uani 0.4 1 d D U P A 2
O10C O 0.3652(4) 0.5968(2) 0.6985(3) 0.0655(16) Uani 0.4 1 d D U P A 2
C21C C 0.2013(7) 0.4281(9) 0.5639(9) 0.040(5) Uani 0.4 1 d D U P A 2
H21A H 0.2013 0.3874 0.5594 0.049 Uiso 0.4 1 calc R . P A 2
H21B H 0.1701 0.4436 0.5205 0.049 Uiso 0.4 1 calc R . P A 2
C22C C 0.1559(8) 0.4447(5) 0.6290(6) 0.041(3) Uani 0.4 1 d D U P A 2
H22A H 0.1553 0.4855 0.6337 0.049 Uiso 0.4 1 calc R . P A 2
H22B H 0.0961 0.4315 0.6236 0.049 Uiso 0.4 1 calc R . P A 2
C23C C 0.1677(6) 0.4381(5) 0.7576(4) 0.068(3) Uani 0.4 1 d D U P A 2
H23A H 0.1990 0.4174 0.7970 0.082 Uiso 0.4 1 calc R . P A 2
H23B H 0.1067 0.4279 0.7565 0.082 Uiso 0.4 1 calc R . P A 2
C24C C 0.1768(8) 0.5007(6) 0.7733(10) 0.069(5) Uani 0.4 1 d D U P A 2
H24A H 0.1437 0.5217 0.7352 0.083 Uiso 0.4 1 calc R . P A 2
H24B H 0.1528 0.5091 0.8188 0.083 Uiso 0.4 1 calc R . P A 2
C25C C 0.2783(8) 0.5756(5) 0.7946(5) 0.082(4) Uani 0.4 1 d D U P A 2
H25A H 0.2742 0.5814 0.8460 0.098 Uiso 0.4 1 calc R . P A 2
H25B H 0.2332 0.5978 0.7680 0.098 Uiso 0.4 1 calc R . P A 2
C26C C 0.3645(8) 0.5942(6) 0.7754(5) 0.084(5) Uani 0.4 1 d D U P A 2
H26A H 0.3778 0.6310 0.7962 0.101 Uiso 0.4 1 calc R . P A 2
H26B H 0.4089 0.5680 0.7952 0.101 Uiso 0.4 1 calc R . P A 2
C27C C 0.4493(7) 0.5969(5) 0.6733(7) 0.060(3) Uani 0.4 1 d D U P A 2
H27A H 0.4850 0.5676 0.6975 0.071 Uiso 0.4 1 calc R . P A 2
H27B H 0.4776 0.6329 0.6835 0.071 Uiso 0.4 1 calc R . P A 2
C28C C 0.438(2) 0.5864(7) 0.5920(8) 0.0362(7) Uani 0.4 1 d D U P A 2
H28A H 0.3996 0.6140 0.5678 0.043 Uiso 0.4 1 calc R . P A 2
H28B H 0.4943 0.5883 0.5718 0.043 Uiso 0.4 1 calc R . P A 2
O1B O 0.31016(11) 0.48037(7) 0.13027(10) 0.0374(4) Uani 1 1 d . . . . .
O2B O 0.03497(13) 0.51058(11) 0.31357(11) 0.0569(6) Uani 1 1 d . . . . .
O3B O 0.73693(13) 0.53618(12) 0.06653(11) 0.0600(6) Uani 1 1 d . . . . .
O4B O 0.71981(15) 0.62249(12) 0.03294(14) 0.0701(7) Uani 1 1 d . . . . .
O5B O 0.06856(18) 0.60627(11) 0.66511(11) 0.0642(6) Uani 1 1 d . . . . .
O6B O 0.17827(15) 0.66107(12) 0.66051(12) 0.0671(7) Uani 1 1 d . . . . .
O7B O -0.00440(11) 0.40084(7) -0.00771(9) 0.0345(4) Uani 1 1 d D . . . .
O11B O -0.06481(10) 0.38164(7) 0.11951(9) 0.0331(4) Uani 1 1 d D . . . .
N1B N 0.19763(13) 0.54068(9) 0.09994(11) 0.0309(4) Uani 1 1 d . . . . .
H1B H 0.186(2) 0.5669(15) 0.0733(17) 0.044(9) Uiso 1 1 d . . . . .
N2B N 0.33084(13) 0.56005(8) 0.06286(11) 0.0315(4) Uani 1 1 d . . . . .
H2B H 0.3024 0.5861 0.0387 0.038 Uiso 1 1 calc R . . . .
N3B N 0.13897(13) 0.51953(9) 0.23430(10) 0.0334(4) Uani 1 1 d . . . . .
H3B H 0.1895 0.5338 0.2298 0.040 Uiso 1 1 calc R . . . .
N4B N 0.16140(12) 0.55885(8) 0.34676(10) 0.0306(4) Uani 1 1 d . . . . .
H4B H 0.2088 0.5703 0.3305 0.037 Uiso 1 1 calc R . . . .
N5B N 0.69040(15) 0.57682(12) 0.04992(12) 0.0472(6) Uani 1 1 d . . . . .
N6B N 0.12721(16) 0.62606(11) 0.63313(12) 0.0449(5) Uani 1 1 d . . . . .
C1B C 0.28180(15) 0.52366(9) 0.09942(12) 0.0285(5) Uani 1 1 d . . . . .
C2B C 0.10539(15) 0.52805(10) 0.29913(13) 0.0325(5) Uani 1 1 d . . . . .
C3B C 0.42067(15) 0.56051(10) 0.05959(12) 0.0308(5) Uani 1 1 d . . . . .
C4B C 0.47686(16) 0.52119(11) 0.09419(13) 0.0357(5) Uani 1 1 d . . . . .
H4BA H 0.4550 0.4917 0.1202 0.043 Uiso 1 1 calc R . . . .
C5B C 0.56574(17) 0.52626(12) 0.08969(13) 0.0391(6) Uani 1 1 d . . . . .
H5B H 0.6041 0.5000 0.1121 0.047 Uiso 1 1 calc R . . . .
C6B C 0.59686(16) 0.57100(12) 0.05143(13) 0.0388(6) Uani 1 1 d . . . . .
C7B C 0.54203(17) 0.60982(11) 0.01531(14) 0.0392(6) Uani 1 1 d . . . . .
H7B H 0.5645 0.6390 -0.0108 0.047 Uiso 1 1 calc R . . . .
C8B C 0.45334(17) 0.60466(10) 0.01858(14) 0.0369(5) Uani 1 1 d . . . . .
H8B H 0.4153 0.6300 -0.0060 0.044 Uiso 1 1 calc R . . . .
C9B C 0.14954(14) 0.57328(9) 0.41768(12) 0.0288(5) Uani 1 1 d . . . . .
C10B C 0.07909(17) 0.55585(11) 0.45478(14) 0.0384(6) Uani 1 1 d . . . . .
H10D H 0.0362 0.5328 0.4317 0.046 Uiso 1 1 calc R . . . .
C11B C 0.07313(18) 0.57277(11) 0.52551(14) 0.0394(6) Uani 1 1 d . . . . .
H11B H 0.0265 0.5610 0.5503 0.047 Uiso 1 1 calc R . . . .
C12B C 0.13648(16) 0.60707(11) 0.55924(13) 0.0356(5) Uani 1 1 d . . . . .
C13B C 0.20699(17) 0.62463(13) 0.52448(14) 0.0426(6) Uani 1 1 d . . . . .
H13B H 0.2494 0.6477 0.5481 0.051 Uiso 1 1 calc R . . . .
C14B C 0.21362(15) 0.60750(12) 0.45404(14) 0.0374(5) Uani 1 1 d . . . . .
H14B H 0.2613 0.6188 0.4303 0.045 Uiso 1 1 calc R . . . .
C15B C 0.13038(14) 0.49983(9) 0.10698(12) 0.0285(5) Uani 1 1 d . . . . .
C16B C 0.09967(14) 0.48997(10) 0.17426(12) 0.0294(5) Uani 1 1 d . . . . .
C17B C 0.03358(15) 0.44988(10) 0.17879(13) 0.0310(5) Uani 1 1 d . . . . .
H17B H 0.0122 0.4424 0.2232 0.037 Uiso 1 1 calc R . . . .
C18B C 0.00014(14) 0.42146(10) 0.11678(12) 0.0289(5) Uani 1 1 d . . . . .
C19B C 0.03107(14) 0.43183(10) 0.04951(12) 0.0285(5) Uani 1 1 d . . . . .
C20B C 0.09647(14) 0.47167(9) 0.04533(12) 0.0291(5) Uani 1 1 d . . . . .
H20B H 0.1175 0.4794 0.0009 0.035 Uiso 1 1 calc R . . . .
O8D O -0.0278(9) 0.3170(5) -0.1083(7) 0.068(3) Uani 0.2 1 d D U P B 2
O9D O -0.1402(16) 0.2440(9) -0.0529(13) 0.065(6) Uani 0.2 1 d D U P B 2
O10D O -0.0961(16) 0.2594(10) 0.0961(12) 0.058(6) Uani 0.2 1 d . U P B 2
C21D C 0.039(6) 0.408(4) -0.079(4) 0.0323(19) Uani 0.2 1 d . U P B 2
H21C H 0.0978 0.3934 -0.0748 0.039 Uiso 0.2 1 calc R . P B 2
H21D H 0.0402 0.4477 -0.0932 0.039 Uiso 0.2 1 calc R U P B 2
C22D C -0.0235(18) 0.3728(8) -0.1339(10) 0.062(5) Uani 0.2 1 d D U P B 2
H22C H -0.0813 0.3894 -0.1384 0.075 Uiso 0.2 1 calc R U P B 2
H22D H -0.0017 0.3730 -0.1813 0.075 Uiso 0.2 1 calc R U P B 2
C23D C -0.0899(15) 0.2837(11) -0.1543(13) 0.066(5) Uani 0.2 1 d D U P B 2
H23C H -0.0689 0.2777 -0.2015 0.079 Uiso 0.2 1 calc R U P B 2
H23D H -0.1458 0.3027 -0.1609 0.079 Uiso 0.2 1 calc R U P B 2
C24D C -0.0981(17) 0.2285(11) -0.1155(14) 0.071(6) Uani 0.2 1 d . U P B 2
H24C H -0.1331 0.2019 -0.1455 0.086 Uiso 0.2 1 calc R U P B 2
H24D H -0.0413 0.2120 -0.1020 0.086 Uiso 0.2 1 calc R U P B 2
C25D C -0.135(2) 0.1993(12) 0.0009(15) 0.081(7) Uani 0.2 1 d D U P B 2
H25C H -0.0763 0.1838 0.0053 0.097 Uiso 0.2 1 calc R U P B 2
H25D H -0.1748 0.1693 -0.0154 0.097 Uiso 0.2 1 calc R U P B 2
C26D C -0.157(2) 0.2199(13) 0.0746(16) 0.083(7) Uani 0.2 1 d D U P B 2
H26C H -0.2147 0.2361 0.0712 0.099 Uiso 0.2 1 calc R U P B 2
H26D H -0.1545 0.1889 0.1090 0.099 Uiso 0.2 1 calc R U P B 2
C27D C -0.1199(18) 0.2887(14) 0.1558(17) 0.0403(11) Uani 0.2 1 d . U P B 2
H27C H -0.1201 0.2636 0.1971 0.048 Uiso 0.2 1 calc R U P B 2
H27D H -0.1781 0.3040 0.1456 0.048 Uiso 0.2 1 calc DR U P B 2
C28D C -0.051(3) 0.3391(17) 0.174(2) 0.0344(14) Uani 0.2 1 d D U P B 2
H28C H -0.0588 0.3549 0.2212 0.041 Uiso 0.2 1 calc R U P B 2
H28D H 0.0080 0.3247 0.1749 0.041 Uiso 0.2 1 calc R . P B 2
C36 C 0.0073(2) 0.74744(16) 0.39395(19) 0.0596(8) Uani 1 1 d . U . . .
O17 O -0.0402(9) 0.7819(6) 0.4251(9) 0.076(4) Uani 0.5 1 d . U P C 2
C35 C -0.0165(12) 0.6879(8) 0.3833(9) 0.062(3) Uani 0.5 1 d . U P C 2
H35C H 0.0097 0.6661 0.4232 0.093 Uiso 0.5 1 calc GR . P C 2
H35D H 0.0040 0.6746 0.3389 0.093 Uiso 0.5 1 calc GR . P C 2
H35E H -0.0787 0.6841 0.3808 0.093 Uiso 0.5 1 calc GR . P C 2
C37 C 0.1045(9) 0.7445(6) 0.3991(9) 0.098(4) Uani 0.5 1 d . U P C 2
H37C H 0.1276 0.7807 0.3879 0.147 Uiso 0.5 1 calc GR . P C 2
H37D H 0.1222 0.7170 0.3653 0.147 Uiso 0.5 1 calc GR . P C 2
H37E H 0.1262 0.7338 0.4475 0.147 Uiso 0.5 1 calc GR . P C 2
O15 O 0.5857(3) 0.25179(15) 0.2733(2) 0.1031(11) Uani 1 1 d . . . . .
C29 C 0.7196(4) 0.2321(3) 0.2244(4) 0.136(3) Uani 1 1 d . . . . .
H29A H 0.6840 0.2268 0.1796 0.205 Uiso 1 1 calc DGR . . . .
H29B H 0.7565 0.1998 0.2337 0.205 Uiso 1 1 calc GR . . . .
H29C H 0.7549 0.2651 0.2212 0.205 Uiso 1 1 calc DGR . . . .
C30 C 0.6634(3) 0.2388(2) 0.2840(3) 0.0835(12) Uani 1 1 d . . . . .
C31 C 0.7058(4) 0.2232(3) 0.3558(3) 0.124(2) Uani 1 1 d . . . . .
H31A H 0.6624 0.2192 0.3895 0.186 Uiso 1 1 calc GR . . . .
H31B H 0.7464 0.2520 0.3726 0.186 Uiso 1 1 calc GR . . . .
H31C H 0.7361 0.1881 0.3521 0.186 Uiso 1 1 calc GR . . . .
O12 O 0.38687(11) 0.45294(8) 0.71307(10) 0.0395(4) Uani 1 1 d . . . . .
H12A H 0.3637 0.4789 0.7364 0.059 Uiso 1 1 d G . . . .
H12B H 0.3619 0.4513 0.6703 0.059 Uiso 1 1 d G . . . .
O8A O 0.19714(16) 0.48970(11) 0.68216(12) 0.0286(5) Uani 0.6 1 d D U P A 1
O8B O -0.08149(15) 0.35690(9) -0.13927(11) 0.0333(5) Uani 0.8 1 d . U P B 1
O9A O 0.3112(2) 0.54810(16) 0.78704(16) 0.0336(6) Uani 0.6 1 d D U P A 1
O9B O -0.1419(3) 0.26077(18) -0.0752(2) 0.0396(9) Uani 0.8 1 d . U P B 1
O10A O 0.4587(2) 0.58160(13) 0.71962(18) 0.0388(7) Uani 0.6 1 d D U P A 1
O10B O -0.0833(3) 0.2668(2) 0.0738(2) 0.0368(9) Uani 0.8 1 d . U P B 1
O13 O -0.19772(13) 0.36111(8) -0.00353(11) 0.0291(4) Uani 0.8 1 d . . P D 1
H10A H -0.1775 0.3360 -0.0301 0.044 Uiso 0.8 1 d G . P D 1
H10B H -0.1586 0.3709 0.0295 0.044 Uiso 0.8 1 d G . P D 1
O16 O -0.0371(8) 0.7839(7) 0.4089(9) 0.076(3) Uani 0.5 1 d . U P C 1
C21A C 0.1967(5) 0.4410(6) 0.5709(6) 0.035(2) Uani 0.6 1 d D U P A 1
H34A H 0.1781 0.4067 0.5454 0.042 Uiso 0.6 1 calc R . P A 1
H34B H 0.1660 0.4726 0.5472 0.042 Uiso 0.6 1 calc R . P A 1
C21B C 0.0377(13) 0.4021(8) -0.0723(9) 0.0323(19) Uani 0.8 1 d . U P B 1
H79A H 0.1004 0.4011 -0.0608 0.039 Uiso 0.8 1 calc R . P B 1
H79B H 0.0229 0.4365 -0.0988 0.039 Uiso 0.8 1 calc R . P B 1
C22A C 0.1771(5) 0.4375(3) 0.6487(3) 0.0335(15) Uani 0.6 1 d D U P A 1
H35A H 0.1160 0.4288 0.6512 0.040 Uiso 0.6 1 calc R . P A 1
H35B H 0.2116 0.4079 0.6734 0.040 Uiso 0.6 1 calc R . P A 1
C22B C 0.0092(2) 0.35245(19) -0.11723(19) 0.0335(7) Uani 0.8 1 d . U P B 1
H80A H 0.0417 0.3507 -0.1596 0.040 Uiso 0.8 1 calc R U P B 1
H80B H 0.0206 0.3182 -0.0894 0.040 Uiso 0.8 1 calc R U P B 1
C23A C 0.1868(5) 0.4874(3) 0.7580(4) 0.0338(15) Uani 0.6 1 d D U P A 1
H37A H 0.2210 0.4567 0.7805 0.041 Uiso 0.6 1 calc R . P A 1
H37B H 0.1261 0.4812 0.7656 0.041 Uiso 0.6 1 calc R . P A 1
C23B C -0.1138(2) 0.31010(18) -0.1816(2) 0.0406(8) Uani 0.8 1 d . U P B 1
H82A H -0.0822 0.3076 -0.2245 0.049 Uiso 0.8 1 calc R U P B 1
H82B H -0.1746 0.3167 -0.1977 0.049 Uiso 0.8 1 calc R U P B 1
C24A C 0.2180(3) 0.5436(2) 0.7914(2) 0.0364(9) Uani 0.6 1 d D U P A 1
H38A H 0.1882 0.5745 0.7654 0.044 Uiso 0.6 1 calc R . P A 1
H38B H 0.2051 0.5454 0.8417 0.044 Uiso 0.6 1 calc R . P A 1
C24B C -0.1058(3) 0.2547(3) -0.1416(3) 0.0446(11) Uani 0.8 1 d . U P B 1
H83A H -0.1365 0.2255 -0.1703 0.054 Uiso 0.8 1 calc R U P B 1
H83B H -0.0450 0.2440 -0.1332 0.054 Uiso 0.8 1 calc R U P B 1
C25A C 0.3432(4) 0.60384(19) 0.8009(3) 0.0403(12) Uani 0.6 1 d D U P A 1
H40A H 0.3370 0.6142 0.8509 0.048 Uiso 0.6 1 calc R . P A 1
H40B H 0.3104 0.6305 0.7694 0.048 Uiso 0.6 1 calc R . P A 1
C25B C -0.1290(3) 0.2119(2) -0.0301(3) 0.0461(12) Uani 0.8 1 d . U P B 1
H85A H -0.0695 0.1987 -0.0305 0.055 Uiso 0.8 1 calc R U P B 1
H85B H -0.1678 0.1820 -0.0486 0.055 Uiso 0.8 1 calc R U P B 1
C26A C 0.4390(3) 0.60530(19) 0.7867(2) 0.0423(10) Uani 0.6 1 d D U P A 1
H41A H 0.4584 0.6442 0.7884 0.051 Uiso 0.6 1 calc R . P A 1
H41B H 0.4724 0.5853 0.8257 0.051 Uiso 0.6 1 calc R . P A 1
C26B C -0.1469(4) 0.2266(2) 0.0458(3) 0.0451(12) Uani 0.8 1 d . U P B 1
H86A H -0.2050 0.2423 0.0460 0.054 Uiso 0.8 1 calc R U P B 1
H86B H -0.1436 0.1930 0.0759 0.054 Uiso 0.8 1 calc R U P B 1
C27A C 0.4185(4) 0.6124(3) 0.6599(3) 0.0373(14) Uani 0.6 1 d D U P A 1
H43A H 0.4380 0.6512 0.6625 0.045 Uiso 0.6 1 calc R . P A 1
H43B H 0.3557 0.6119 0.6612 0.045 Uiso 0.6 1 calc R . P A 1
C27B C -0.1000(3) 0.2868(3) 0.1428(3) 0.0403(11) Uani 0.8 1 d . U P B 1
H88A H -0.0920 0.2565 0.1780 0.048 Uiso 0.8 1 calc R U P B 1
H88B H -0.1599 0.2997 0.1415 0.048 Uiso 0.8 1 calc R U P B 1
C28A C 0.4427(13) 0.5856(4) 0.5901(6) 0.0362(7) Uani 0.6 1 d D U P A 1
H44A H 0.4225 0.6089 0.5489 0.043 Uiso 0.6 1 calc R . P A 1
H44B H 0.5054 0.5818 0.5912 0.043 Uiso 0.6 1 calc R . P A 1
C28B C -0.0400(7) 0.3341(4) 0.1650(4) 0.0344(14) Uani 0.8 1 d D U P B 1
H89A H -0.0443 0.3435 0.2155 0.041 Uiso 0.8 1 calc R U P B 1
H89B H 0.0197 0.3234 0.1592 0.041 Uiso 0.8 1 calc R U P B 1
C32 C -0.0328(17) 0.6900(11) 0.3691(14) 0.110(7) Uani 0.5 1 d . U P C 1
H7SA H -0.0770 0.6798 0.4000 0.165 Uiso 0.5 1 calc GR . P C 1
H7SB H 0.0119 0.6618 0.3721 0.165 Uiso 0.5 1 calc GR . P C 1
H7SC H -0.0582 0.6930 0.3199 0.165 Uiso 0.5 1 calc DGR . P C 1
C34 C 0.0901(8) 0.7692(5) 0.3704(7) 0.084(3) Uani 0.5 1 d . U P C 1
H8SA H 0.0841 0.8086 0.3593 0.126 Uiso 0.5 1 calc GR . P C 1
H8SB H 0.1042 0.7490 0.3281 0.126 Uiso 0.5 1 calc GR . P C 1
H8SC H 0.1358 0.7640 0.4087 0.126 Uiso 0.5 1 calc GR . P C 1
O14 O -0.1129(5) 0.3186(3) 0.0037(4) 0.0291(4) Uani 0.2 1 d D . P E 2

loop_
_atom_site_aniso_label
_atom_site_aniso_U_11
_atom_site_aniso_U_22
_atom_site_aniso_U_33
_atom_site_aniso_U_23
_atom_site_aniso_U_13
_atom_site_aniso_U_12
O1A 0.0721(13) 0.0355(10) 0.0292(9) 0.0064(7) 0.0017(8) -0.0118(9)
O2A 0.0276(8) 0.0355(9) 0.0349(8) 0.0077(7) 0.0047(6) 0.0000(7)
O3A 0.0658(13) 0.0273(10) 0.0652(13) -0.0006(9) -0.0020(10) -0.0062(9)
O4A 0.0734(14) 0.0416(11) 0.0453(11) -0.0122(9) 0.0005(10) -0.0037(10)
O5A 0.0744(14) 0.0383(11) 0.0466(11) 0.0138(8) 0.0010(10) 0.0016(10)
O6A 0.103(2) 0.099(2) 0.0898(19) 0.0610(17) -0.0462(16) -0.0744(19)
O7A 0.0380(9) 0.0381(9) 0.0297(8) 0.0048(7) 0.0046(7) -0.0036(7)
O11A 0.0495(10) 0.0260(8) 0.0294(8) 0.0005(6) 0.0022(7) -0.0057(7)
N1A 0.0420(11) 0.0349(11) 0.0266(9) 0.0045(8) 0.0023(8) -0.0093(9)
N2A 0.0398(11) 0.0289(10) 0.0280(9) 0.0062(8) 0.0014(8) -0.0067(8)
N3A 0.0315(10) 0.0311(10) 0.0320(10) 0.0064(8) 0.0059(8) 0.0026(8)
N4A 0.0262(9) 0.0315(10) 0.0284(9) 0.0036(7) 0.0039(7) 0.0014(8)
N5A 0.0482(12) 0.0245(11) 0.0522(14) -0.0048(9) -0.0012(10) 0.0022(9)
N6A 0.0750(17) 0.0394(13) 0.0382(12) 0.0092(10) -0.0102(12) -0.0269(13)
C1A 0.0327(11) 0.0285(11) 0.0300(11) 0.0044(9) 0.0001(9) 0.0012(9)
C2A 0.0291(11) 0.0250(11) 0.0241(10) -0.0016(8) 0.0027(8) -0.0027(8)
C3A 0.0311(11) 0.0271(11) 0.0313(11) 0.0027(9) 0.0009(9) 0.0005(9)
C4A 0.0421(13) 0.0301(12) 0.0335(12) 0.0068(9) -0.0002(10) -0.0015(10)
C5A 0.0447(13) 0.0258(12) 0.0416(13) 0.0065(10) 0.0026(11) -0.0025(10)
C6A 0.0380(12) 0.0248(11) 0.0410(13) -0.0039(10) -0.0006(10) 0.0024(10)
C7A 0.0469(14) 0.0297(12) 0.0321(12) 0.0020(9) -0.0017(10) 0.0026(10)
C8A 0.0418(13) 0.0270(11) 0.0319(12) 0.0054(9) 0.0020(9) 0.0000(10)
C9A 0.0324(11) 0.0279(11) 0.0240(10) -0.0010(8) 0.0032(8) -0.0042(9)
C10A 0.0343(11) 0.0261(11) 0.0277(11) -0.0003(9) 0.0040(9) -0.0032(9)
C11A 0.0411(13) 0.0272(11) 0.0282(11) -0.0024(9) 0.0012(9) -0.0027(10)
C12A 0.0544(15) 0.0298(12) 0.0288(12) 0.0035(9) -0.0039(10) -0.0123(11)
C13A 0.0483(15) 0.0468(15) 0.0377(13) 0.0066(11) -0.0019(11) -0.0248(12)
C14A 0.0356(12) 0.0436(14) 0.0319(12) 0.0045(10) -0.0013(9) -0.0114(11)
C15A 0.0304(11) 0.0308(12) 0.0286(11) 0.0024(9) 0.0001(9) 0.0012(9)
C16A 0.0318(11) 0.0255(11) 0.0306(11) 0.0050(9) 0.0041(9) 0.0024(9)
C17A 0.0326(11) 0.0234(11) 0.0359(12) 0.0037(9) 0.0027(9) 0.0000(9)
C18A 0.0361(12) 0.0255(11) 0.0285(11) 0.0021(9) 0.0019(9) 0.0044(9)
C19A 0.0331(11) 0.0273(11) 0.0297(11) 0.0056(9) 0.0040(9) 0.0017(9)
C20A 0.0318(11) 0.0294(12) 0.0338(12) 0.0048(9) 0.0030(9) -0.0010(9)
O8C 0.053(3) 0.061(4) 0.079(5) 0.005(3) 0.019(3) 0.004(3)
O9C 0.086(5) 0.078(5) 0.065(4) 0.027(4) 0.036(4) 0.031(5)
O10C 0.101(5) 0.052(3) 0.048(3) 0.006(2) 0.032(3) 0.025(3)
C21C 0.034(5) 0.052(10) 0.036(6) 0.012(5) 0.008(4) -0.002(4)
C22C 0.045(6) 0.037(4) 0.039(7) 0.013(4) -0.005(4) 0.006(4)
C23C 0.057(5) 0.101(8) 0.049(5) 0.009(5) 0.014(4) 0.014(5)
C24C 0.070(8) 0.083(12) 0.057(8) 0.020(7) 0.016(6) 0.035(7)
C25C 0.120(11) 0.078(8) 0.053(5) 0.010(5) 0.038(6) 0.030(10)
C26C 0.128(11) 0.075(8) 0.052(7) -0.013(6) 0.019(7) 0.043(8)
C27C 0.097(9) 0.025(5) 0.054(7) -0.009(5) -0.002(7) -0.003(5)
C28C 0.0467(19) 0.0240(12) 0.0374(13) 0.0004(10) 0.0018(12) -0.0012(11)
O1B 0.0321(8) 0.0313(9) 0.0492(10) 0.0109(7) 0.0068(7) -0.0024(7)
O2B 0.0388(10) 0.0804(16) 0.0537(12) -0.0321(11) 0.0156(9) -0.0254(10)
O3B 0.0367(10) 0.0971(19) 0.0470(11) 0.0116(11) 0.0079(8) -0.0024(11)
O4B 0.0514(13) 0.0823(18) 0.0784(16) 0.0128(13) 0.0158(11) -0.0293(12)
O5B 0.0912(17) 0.0660(15) 0.0385(11) -0.0001(10) 0.0221(11) -0.0043(13)
O6B 0.0596(13) 0.0940(19) 0.0470(12) -0.0322(12) 0.0017(10) -0.0053(13)
O7B 0.0355(8) 0.0377(9) 0.0311(8) -0.0086(7) 0.0070(7) -0.0085(7)
O11B 0.0327(8) 0.0315(9) 0.0348(8) 0.0013(7) 0.0011(6) -0.0093(7)
N1B 0.0313(10) 0.0254(10) 0.0361(10) 0.0027(8) 0.0031(8) -0.0026(8)
N2B 0.0346(10) 0.0260(10) 0.0347(10) 0.0031(8) 0.0066(8) -0.0026(8)
N3B 0.0323(10) 0.0375(11) 0.0303(10) -0.0039(8) 0.0021(8) -0.0112(8)
N4B 0.0275(9) 0.0327(10) 0.0316(10) -0.0050(8) 0.0038(7) -0.0072(8)
N5B 0.0384(12) 0.0694(17) 0.0346(11) 0.0013(11) 0.0071(9) -0.0091(12)
N6B 0.0502(13) 0.0497(14) 0.0341(11) -0.0022(10) 0.0010(10) 0.0143(11)
C1B 0.0335(11) 0.0236(11) 0.0285(11) -0.0011(8) 0.0037(9) -0.0040(9)
C2B 0.0306(11) 0.0329(12) 0.0340(12) -0.0054(9) 0.0027(9) -0.0032(9)
C3B 0.0363(12) 0.0263(11) 0.0308(11) -0.0061(9) 0.0079(9) -0.0069(9)
C4B 0.0350(12) 0.0428(14) 0.0298(11) 0.0010(10) 0.0059(9) -0.0083(10)
C5B 0.0372(13) 0.0517(16) 0.0284(11) 0.0028(10) 0.0035(10) -0.0013(11)
C6B 0.0349(12) 0.0538(16) 0.0291(12) -0.0087(11) 0.0100(10) -0.0146(11)
C7B 0.0453(14) 0.0332(13) 0.0412(13) -0.0007(10) 0.0149(11) -0.0084(11)
C8B 0.0434(13) 0.0275(12) 0.0411(13) -0.0003(10) 0.0114(11) -0.0044(10)
C9B 0.0303(11) 0.0254(11) 0.0304(11) -0.0002(9) 0.0019(9) 0.0028(9)
C10B 0.0440(14) 0.0300(12) 0.0422(13) -0.0053(10) 0.0101(11) -0.0091(10)
C11B 0.0507(15) 0.0288(12) 0.0407(13) 0.0012(10) 0.0152(11) -0.0028(11)
C12B 0.0409(13) 0.0356(13) 0.0298(12) -0.0006(10) 0.0008(10) 0.0110(10)
C13B 0.0323(12) 0.0549(16) 0.0394(14) -0.0132(12) -0.0039(10) 0.0013(11)
C14B 0.0274(11) 0.0453(14) 0.0394(13) -0.0085(11) 0.0028(10) -0.0023(10)
C15B 0.0279(11) 0.0237(11) 0.0337(11) 0.0013(9) 0.0025(9) -0.0007(9)
C16B 0.0292(11) 0.0273(11) 0.0310(11) -0.0009(9) -0.0004(9) -0.0003(9)
C17B 0.0317(11) 0.0318(12) 0.0296(11) -0.0001(9) 0.0038(9) -0.0036(9)
C18B 0.0273(10) 0.0265(11) 0.0330(11) -0.0010(9) 0.0024(9) -0.0027(9)
C19B 0.0264(10) 0.0270(11) 0.0316(11) -0.0043(9) 0.0008(8) 0.0011(9)
C20B 0.0289(11) 0.0264(11) 0.0324(11) -0.0007(9) 0.0058(9) 0.0017(9)
O8D 0.076(8) 0.053(7) 0.071(7) -0.017(6) -0.018(6) 0.008(7)
O9D 0.093(12) 0.027(11) 0.080(15) -0.018(9) 0.036(11) -0.028(9)
O10D 0.084(10) 0.029(7) 0.064(12) -0.004(8) 0.026(8) -0.027(6)
C21D 0.0330(14) 0.034(5) 0.030(4) -0.003(3) 0.006(2) 0.000(3)
C22D 0.069(13) 0.075(12) 0.044(9) -0.011(8) 0.006(9) 0.018(11)
C23D 0.081(13) 0.058(13) 0.055(10) -0.019(10) -0.016(9) 0.005(11)
C24D 0.082(12) 0.050(11) 0.081(13) -0.025(10) 0.003(10) 0.002(10)
C25D 0.095(13) 0.063(14) 0.088(16) -0.009(13) 0.029(13) -0.030(10)
C26D 0.112(14) 0.052(12) 0.087(16) -0.026(12) 0.029(13) -0.038(10)
C27D 0.041(3) 0.0323(15) 0.048(3) 0.004(2) 0.0053(17) -0.009(2)
C28D 0.043(4) 0.027(2) 0.033(3) -0.002(2) 0.0029(18) -0.0025(16)
C36 0.0653(19) 0.056(2) 0.0573(19) -0.0062(15) 0.0065(15) 0.0028(16)
O17 0.092(6) 0.043(4) 0.101(8) -0.021(4) 0.062(6) -0.015(4)
C35 0.085(6) 0.044(4) 0.059(5) -0.004(4) 0.020(5) 0.015(4)
C37 0.072(5) 0.098(10) 0.125(12) -0.027(7) 0.015(7) -0.003(6)
O15 0.109(3) 0.083(2) 0.124(3) 0.0154(19) 0.045(2) 0.0046(19)
C29 0.118(4) 0.177(7) 0.122(5) -0.040(5) 0.057(4) -0.066(5)
C30 0.067(2) 0.083(3) 0.103(3) 0.013(2) 0.023(2) -0.013(2)
C31 0.123(5) 0.135(5) 0.115(4) 0.016(4) 0.010(4) -0.044(4)
O12 0.0362(9) 0.0473(11) 0.0346(9) 0.0039(8) 0.0019(7) 0.0099(8)
O8A 0.0304(13) 0.0382(15) 0.0172(11) -0.0007(10) 0.0022(9) 0.0087(11)
O8B 0.0278(11) 0.0385(12) 0.0330(11) -0.0086(9) -0.0005(9) 0.0018(9)
O9A 0.0427(18) 0.0226(16) 0.0347(15) -0.0029(13) -0.0004(13) 0.0054(16)
O9B 0.0425(15) 0.029(2) 0.046(2) -0.0045(14) -0.0007(14) -0.0004(15)
O10A 0.0529(18) 0.0286(15) 0.0328(16) 0.0015(13) -0.0069(14) 0.0043(13)
O10B 0.0404(17) 0.0251(18) 0.043(2) -0.0039(15) -0.0057(15) -0.0052(14)
O13 0.0333(10) 0.0210(9) 0.0327(10) -0.0027(7) 0.0026(8) -0.0038(8)
O16 0.081(6) 0.055(5) 0.087(7) -0.019(4) -0.012(5) 0.023(5)
C21A 0.032(3) 0.039(5) 0.034(4) -0.005(3) 0.005(2) 0.001(2)
C21B 0.0330(14) 0.034(5) 0.030(4) -0.003(3) 0.006(2) 0.000(3)
C22A 0.030(4) 0.050(4) 0.020(3) 0.022(2) -0.004(2) 0.005(2)
C22B 0.0277(17) 0.039(2) 0.0335(18) -0.0098(15) 0.0021(13) 0.0016(16)
C23A 0.031(3) 0.040(3) 0.030(3) 0.001(2) 0.002(2) 0.006(3)
C23B 0.0351(17) 0.052(2) 0.0335(17) -0.0145(16) -0.0015(13) -0.0035(16)
C24A 0.042(2) 0.040(3) 0.0263(19) -0.0063(18) 0.0010(17) 0.021(2)
C24B 0.0379(19) 0.040(3) 0.056(3) -0.023(2) 0.0008(18) -0.003(2)
C25A 0.068(4) 0.024(2) 0.027(3) -0.0091(19) -0.005(2) 0.008(2)
C25B 0.054(2) 0.029(3) 0.053(3) -0.012(2) -0.013(2) -0.004(2)
C26A 0.064(3) 0.032(2) 0.029(2) -0.0032(16) -0.005(2) -0.002(2)
C26B 0.056(2) 0.027(2) 0.049(3) -0.001(2) -0.012(2) -0.0139(18)
C27A 0.050(3) 0.023(3) 0.037(3) 0.003(2) -0.005(2) 0.005(2)
C27B 0.041(3) 0.0323(15) 0.048(3) 0.004(2) 0.0053(17) -0.009(2)
C28A 0.0467(19) 0.0240(12) 0.0374(13) 0.0004(10) 0.0018(12) -0.0012(11)
C28B 0.043(4) 0.027(2) 0.033(3) -0.002(2) 0.0029(18) -0.0025(16)
C32 0.145(14) 0.060(7) 0.129(14) -0.017(9) 0.028(10) -0.027(8)
C34 0.062(5) 0.097(9) 0.093(9) -0.043(7) 0.017(5) -0.014(5)
O14 0.0333(10) 0.0210(9) 0.0327(10) -0.0027(7) 0.0026(8) -0.0038(8)

loop_
_atom_type_symbol
_atom_type_description
_atom_type_scat_dispersion_real
_atom_type_scat_dispersion_imag
_atom_type_scat_source
C C 0.0181 0.0091 'International Tables Vol C Tables 4.2.6.8 and 6.1.1.4'
H H 0.0000 0.0000 'International Tables Vol C Tables 4.2.6.8 and 6.1.1.4'
N N 0.0311 0.0180 'International Tables Vol C Tables 4.2.6.8 and 6.1.1.4'
O O 0.0492 0.0322 'International Tables Vol C Tables 4.2.6.8 and 6.1.1.4'

loop_
_exptl_crystal_face_index_h
_exptl_crystal_face_index_k
_exptl_crystal_face_index_l
_exptl_crystal_face_perp_dist
_exptl_oxdiff_crystal_face_indexfrac_h
_exptl_oxdiff_crystal_face_indexfrac_k
_exptl_oxdiff_crystal_face_indexfrac_l
_exptl_oxdiff_crystal_face_x
_exptl_oxdiff_crystal_face_y
_exptl_oxdiff_crystal_face_z
8 1 -8 0.0684 8.0000 1.0000 -8.0000 0.2607 -0.0281 0.9632
-8 -1 8 0.0680 -8.0000 -1.0000 8.0000 -0.2607 0.0281 -0.9632
0 15 2 0.0798 -0.0000 15.0000 2.0000 0.9247 -0.1871 -0.2927
0 -15 -2 0.0752 0.0000 -15.0000 -2.0000 -0.9247 0.1871 0.2927
-7 0 -7 0.0445 -7.0000 -0.0000 -7.0000 -0.3341 -0.8879 -0.1155
7 1 8 0.0443 7.0000 1.0000 8.0000 0.4055 0.9308 0.0503
9 0 5 0.0530 9.0000 0.0000 5.0000 0.3842 0.8862 0.3594
6 1 9 0.0445 6.0000 1.0000 9.0000 0.3805 0.9317 -0.0717
2 -3 -12 0.0783 2.0000 -3.0000 -12.0000 -0.2435 -0.5775 0.8087
-10 1 -2 0.0600 -10.0000 1.0000 -2.0000 -0.3265 -0.7785 -0.5993

loop_
_geom_angle_atom_site_label_1
_geom_angle_atom_site_label_2
_geom_angle_atom_site_label_3
_geom_angle
C19A O7A C21C 116.0(7)
C19A O7A C21A 117.7(5)
C18A O11A C28C 117.8(7)
C18A O11A C28A 116.4(5)
C1A N1A C15A 126.7(2)
C1A N2A C3A 126.83(19)
C2A N3A C16A 121.32(19)
C2A N4A C9A 127.70(19)
O3A N5A O4A 122.7(2)
O3A N5A C6A 118.8(2)
O4A N5A C6A 118.5(2)
O5A N6A O6A 123.3(2)
O5A N6A C12A 119.4(2)
O6A N6A C12A 117.3(3)
O1A C1A N1A 124.4(2)
O1A C1A N2A 123.6(2)
N1A C1A N2A 111.98(19)
O2A C2A N3A 123.1(2)
O2A C2A N4A 124.2(2)
N3A C2A N4A 112.75(19)
N2A C3A C4A 124.7(2)
N2A C3A C8A 116.0(2)
C8A C3A C4A 119.3(2)
C5A C4A C3A 119.8(2)
C6A C5A C4A 119.4(2)
C5A C6A N5A 119.4(2)
C5A C6A C7A 121.7(2)
C7A C6A N5A 119.0(2)
C8A C7A C6A 118.8(2)
C7A C8A C3A 121.0(2)
N4A C9A C10A 123.8(2)
N4A C9A C14A 116.9(2)
C14A C9A C10A 119.2(2)
C11A C10A C9A 120.1(2)
C12A C11A C10A 119.3(2)
C11A C12A N6A 118.3(2)
C13A C12A N6A 119.8(2)
C13A C12A C11A 121.8(2)
C14A C13A C12A 119.0(2)
C13A C14A C9A 120.6(2)
N1A C15A C20A 123.5(2)
C16A C15A N1A 117.6(2)
C16A C15A C20A 118.9(2)
C15A C16A N3A 120.5(2)
C17A C16A N3A 119.1(2)
C17A C16A C15A 120.3(2)
C18A C17A C16A 121.0(2)
O11A C18A C17A 125.0(2)
O11A C18A C19A 116.3(2)
C17A C18A C19A 118.7(2)
O7A C19A C18A 116.4(2)
O7A C19A C20A 122.6(2)
C20A C19A C18A 120.9(2)
C19A C20A C15A 120.1(2)
C22C O8C C23C 114.2(8)
C25C O9C C24C 114.2(9)
C27C O10C C26C 114.8(8)
O7A C21C C22C 110.9(11)
O8C C22C C21C 108.5(12)
O8C C23C C24C 114.1(9)
O9C C24C C23C 111.6(10)
O9C C25C C26C 110.3(11)
O10C C26C C25C 110.1(8)
O10C C27C C28C 107.8(13)
O11A C28C C27C 105.5(9)
C19B O7B C21D 115(3)
C19B O7B C21B 117.6(8)
C18B O11B C28D 117(2)
C18B O11B C28B 113.8(5)
C1B N1B C15B 119.9(2)
C1B N2B C3B 128.6(2)
C2B N3B C16B 126.8(2)
C2B N4B C9B 127.2(2)
O3B N5B O4B 122.6(2)
O3B N5B C6B 118.7(3)
O4B N5B C6B 118.7(3)
O5B N6B O6B 122.6(2)
O5B N6B C12B 118.5(2)
O6B N6B C12B 118.9(2)
O1B C1B N1B 122.7(2)
O1B C1B N2B 124.5(2)
N1B C1B N2B 112.8(2)
O2B C2B N3B 124.2(2)
O2B C2B N4B 123.9(2)
N3B C2B N4B 111.9(2)
N2B C3B C8B 115.7(2)
C4B C3B N2B 123.7(2)
C4B C3B C8B 120.5(2)
C5B C4B C3B 119.5(2)
C4B C5B C6B 119.2(3)
C5B C6B N5B 118.3(3)
C7B C6B N5B 119.5(2)
C7B C6B C5B 122.2(2)
C8B C7B C6B 119.0(2)
C7B C8B C3B 119.5(2)
N4B C9B C10B 124.6(2)
N4B C9B C14B 116.7(2)
C10B C9B C14B 118.7(2)
C11B C10B C9B 120.1(2)
C12B C11B C10B 119.7(2)
C11B C12B N6B 118.8(2)
C11B C12B C13B 121.6(2)
C13B C12B N6B 119.6(2)
C12B C13B C14B 118.9(2)
C13B C14B C9B 121.0(2)
C16B C15B N1B 120.2(2)
C20B C15B N1B 118.2(2)
C20B C15B C16B 121.5(2)
C15B C16B N3B 117.8(2)
C15B C16B C17B 118.5(2)
C17B C16B N3B 123.7(2)
C18B C17B C16B 119.8(2)
O11B C18B C17B 121.1(2)
O11B C18B C19B 117.51(19)
C17B C18B C19B 121.4(2)
O7B C19B C18B 116.9(2)
O7B C19B C20B 124.4(2)
C20B C19B C18B 118.6(2)
C15B C20B C19B 120.3(2)
C22D O8D C23D 111.2(18)
C24D O9D C25D 111(2)
C26D O10D C27D 111(2)
O7B C21D C22D 102(5)
O8D C22D C21D 109(3)
O8D C23D C24D 105.9(19)
O9D C24D C23D 103(2)
O9D C25D C26D 112(2)
O10D C26D C25D 106(2)
O10D C27D C28D 109(2)
O11B C28D C27D 109(3)
O17 C36 C35 122.3(9)
O17 C36 C37 128.1(10)
C35 C36 C37 101.5(9)
O16 C36 C32 120.2(13)
O16 C36 C34 110.9(10)
C34 C36 C32 123.4(11)
O15 C30 C29 122.4(5)
O15 C30 C31 123.4(5)
C29 C30 C31 113.9(5)
C22A O8A C23A 111.1(4)
C23B O8B C22B 112.6(3)
C25A O9A C24A 112.7(4)
C24B O9B C25B 112.5(5)
C27A O10A C26A 111.4(4)
C27B O10B C26B 112.1(4)
O7A C21A C22A 107.8(7)
O7B C21B C22B 108.8(12)
O8A C22A C21A 108.6(7)
O8B C22B C21B 109.5(8)
O8A C23A C24A 107.8(5)
O8B C23B C24B 113.7(3)
O9A C24A C23A 108.5(4)
O9B C24B C23B 108.7(4)
O9A C25A C26A 108.4(4)
O9B C25B C26B 109.3(4)
O10A C26A C25A 115.5(4)
O10B C26B C25B 108.3(4)
O10A C27A C28A 108.9(9)
O10B C27B C28B 110.0(4)
O11A C28A C27A 108.2(7)
O11B C28B C27B 107.8(7)

loop_
_geom_bond_atom_site_label_1
_geom_bond_atom_site_label_2
_geom_bond_distance
O1A C1A 1.219(3)
O2A C2A 1.231(3)
O3A N5A 1.231(3)
O4A N5A 1.236(3)
O5A N6A 1.222(3)
O6A N6A 1.223(4)
O7A C19A 1.378(3)
O7A C21C 1.428(9)
O7A C21A 1.434(7)
O11A C18A 1.367(3)
O11A C28C 1.431(9)
O11A C28A 1.437(7)
N1A C1A 1.365(3)
N1A C15A 1.403(3)
N2A C1A 1.381(3)
N2A C3A 1.386(3)
N3A C2A 1.367(3)
N3A C16A 1.431(3)
N4A C2A 1.372(3)
N4A C9A 1.389(3)
N5A C6A 1.450(3)
N6A C12A 1.464(3)
C3A C4A 1.401(3)
C3A C8A 1.399(3)
C4A C5A 1.385(4)
C5A C6A 1.381(4)
C6A C7A 1.386(4)
C7A C8A 1.372(4)
C9A C10A 1.403(3)
C9A C14A 1.400(3)
C10A C11A 1.383(3)
C11A C12A 1.383(4)
C12A C13A 1.382(4)
C13A C14A 1.380(4)
C15A C16A 1.396(3)
C15A C20A 1.406(3)
C16A C17A 1.390(3)
C17A C18A 1.382(3)
C18A C19A 1.404(3)
C19A C20A 1.381(3)
O8C C22C 1.383(7)
O8C C23C 1.447(7)
O9C C24C 1.426(9)
O9C C25C 1.403(9)
O10C C26C 1.425(8)
O10C C27C 1.418(9)
C21C C22C 1.501(9)
C23C C24C 1.517(9)
C25C C26C 1.475(7)
C27C C28C 1.519(10)
O1B C1B 1.235(3)
O2B C2B 1.214(3)
O3B N5B 1.224(4)
O4B N5B 1.227(4)
O5B N6B 1.219(3)
O6B N6B 1.222(3)
O7B C19B 1.362(3)
O7B C21D 1.54(8)
O7B C21B 1.413(19)
O11B C18B 1.381(3)
O11B C28D 1.429(19)
O11B C28B 1.438(5)
N1B C1B 1.360(3)
N1B C15B 1.434(3)
N2B C1B 1.367(3)
N2B C3B 1.391(3)
N3B C2B 1.365(3)
N3B C16B 1.403(3)
N4B C2B 1.384(3)
N4B C9B 1.385(3)
N5B C6B 1.451(3)
N6B C12B 1.459(3)
C3B C4B 1.389(4)
C3B C8B 1.413(3)
C4B C5B 1.385(4)
C5B C6B 1.386(4)
C6B C7B 1.380(4)
C7B C8B 1.379(4)
C9B C10B 1.400(3)
C9B C14B 1.402(3)
C10B C11B 1.380(4)
C11B C12B 1.376(4)
C12B C13B 1.378(4)
C13B C14B 1.378(4)
C15B C16B 1.392(3)
C15B C20B 1.383(3)
C16B C17B 1.402(3)
C17B C18B 1.389(3)
C18B C19B 1.396(3)
C19B C20B 1.389(3)
O8D C22D 1.410(17)
O8D C23D 1.454(16)
O9D C24D 1.43(3)
O9D C25D 1.453(17)
O10D C26D 1.36(4)
O10D C27D 1.38(3)
C21D C22D 1.58(9)
C23D C24D 1.51(3)
C25D C26D 1.517(18)
C27D C28D 1.61(7)
C36 O17 1.271(15)
C36 C35 1.47(2)
C36 C37 1.495(15)
C36 O16 1.151(14)
C36 C32 1.55(3)
C36 C34 1.479(13)
O15 C30 1.235(6)
C29 C30 1.472(7)
C30 C31 1.473(8)
O8A C22A 1.406(7)
O8A C23A 1.429(7)
O8B C22B 1.424(4)
O8B C23B 1.423(4)
O9A C24A 1.450(5)
O9A C25A 1.427(5)
O9B C24B 1.403(7)
O9B C25B 1.431(6)
O10A C26A 1.421(5)
O10A C27A 1.418(5)
O10B C26B 1.432(7)
O10B C27B 1.408(7)
C21A C22A 1.499(8)
C21B C22B 1.48(2)
C23A C24A 1.528(6)
C23B C24B 1.508(7)
C25A C26A 1.524(7)
C25B C26B 1.499(7)
C27A C28A 1.518(7)
C27B C28B 1.487(14)

loop_
_geom_torsion_atom_site_label_1
_geom_torsion_atom_site_label_2
_geom_torsion_atom_site_label_3
_geom_torsion_atom_site_label_4
_geom_torsion
O3A N5A C6A C5A 8.7(4)
O3A N5A C6A C7A -171.1(2)
O4A N5A C6A C5A -171.1(2)
O4A N5A C6A C7A 9.1(4)
O5A N6A C12A C11A -1.8(4)
O5A N6A C12A C13A 177.7(3)
O6A N6A C12A C11A 179.7(3)
O6A N6A C12A C13A -0.9(4)
O7A C19A C20A C15A -177.9(2)
O7A C21C C22C O8C -60.9(17)
O7A C21A C22A O8A 65.4(10)
O11A C18A C19A O7A -0.8(3)
O11A C18A C19A C20A -179.9(2)
N1A C15A C16A N3A -2.8(3)
N1A C15A C16A C17A -179.2(2)
N1A C15A C20A C19A 178.5(2)
N2A C3A C4A C5A -179.4(2)
N2A C3A C8A C7A 179.6(2)
N3A C16A C17A C18A -176.1(2)
N4A C9A C10A C11A -178.6(2)
N4A C9A C14A C13A 178.7(2)
N5A C6A C7A C8A 178.4(2)
N6A C12A C13A C14A -179.1(3)
C1A N1A C15A C16A 163.5(2)
C1A N1A C15A C20A -16.7(4)
C1A N2A C3A C4A -10.3(4)
C1A N2A C3A C8A 170.8(2)
C2A N3A C16A C15A 92.4(3)
C2A N3A C16A C17A -91.1(3)
C2A N4A C9A C10A -20.4(4)
C2A N4A C9A C14A 160.9(2)
C3A N2A C1A O1A 0.2(4)
C3A N2A C1A N1A -179.9(2)
C3A C4A C5A C6A -0.5(4)
C4A C3A C8A C7A 0.6(4)
C4A C5A C6A N5A -178.3(2)
C4A C5A C6A C7A 1.6(4)
C5A C6A C7A C8A -1.5(4)
C6A C7A C8A C3A 0.4(4)
C8A C3A C4A C5A -0.5(4)
C9A N4A C2A O2A 2.1(4)
C9A N4A C2A N3A -178.6(2)
C9A C10A C11A C12A 0.1(3)
C10A C9A C14A C13A -0.1(4)
C10A C11A C12A N6A 179.1(2)
C10A C11A C12A C13A -0.3(4)
C11A C12A C13A C14A 0.3(4)
C12A C13A C14A C9A -0.1(4)
C14A C9A C10A C11A 0.1(3)
C15A N1A C1A O1A 0.5(4)
C15A N1A C1A N2A -179.4(2)
C15A C16A C17A C18A 0.4(3)
C16A N3A C2A O2A -23.7(3)
C16A N3A C2A N4A 157.0(2)
C16A C15A C20A C19A -1.7(3)
C16A C17A C18A O11A 179.1(2)
C16A C17A C18A C19A -1.0(3)
C17A C18A C19A O7A 179.3(2)
C17A C18A C19A C20A 0.3(3)
C18A O11A C28C C27C 175.8(10)
C18A O11A C28A C27A 150.0(8)
C18A C19A C20A C15A 1.1(3)
C19A O7A C21C C22C -141.2(10)
C19A O7A C21A C22A -162.3(6)
C20A C15A C16A N3A 177.4(2)
C20A C15A C16A C17A 1.0(3)
O8C C23C C24C O9C -60.2(15)
O9C C25C C26C O10C 71.2(13)
O10C C27C C28C O11A -64(2)
C21C O7A C19A C18A 148.0(9)
C21C O7A C19A C20A -33.0(9)
C21C O7A C21A C22A 111(6)
C22C O8C C23C C24C -62.8(12)
C23C O8C C22C C21C 174.3(9)
C24C O9C C25C C26C -161.8(11)
C25C O9C C24C C23C -178.1(10)
C26C O10C C27C C28C 167.3(10)
C27C O10C C26C C25C -161.3(10)
C28C O11A C18A C17A 21.3(15)
C28C O11A C18A C19A -158.6(15)
C28C O11A C28A C27A 33(30)
O3B N5B C6B C5B 17.4(4)
O3B N5B C6B C7B -162.8(2)
O4B N5B C6B C5B -161.7(3)
O4B N5B C6B C7B 18.1(4)
O5B N6B C12B C11B 7.5(4)
O5B N6B C12B C13B -173.8(3)
O6B N6B C12B C11B -172.5(3)
O6B N6B C12B C13B 6.2(4)
O7B C19B C20B C15B -177.9(2)
O7B C21D C22D O8D -57(5)
O7B C21B C22B O8B 64.8(11)
O11B C18B C19B O7B -1.3(3)
O11B C18B C19B C20B -179.9(2)
N1B C15B C16B N3B -2.4(3)
N1B C15B C16B C17B 179.7(2)
N1B C15B C20B C19B -179.8(2)
N2B C3B C4B C5B -177.9(2)
N2B C3B C8B C7B 177.0(2)
N3B C16B C17B C18B -178.1(2)
N4B C9B C10B C11B -179.8(2)
N4B C9B C14B C13B 179.2(2)
N5B C6B C7B C8B -178.5(2)
N6B C12B C13B C14B -178.3(2)
C1B N1B C15B C16B 98.4(3)
C1B N1B C15B C20B -82.7(3)
C1B N2B C3B C4B 1.1(4)
C1B N2B C3B C8B -178.3(2)
C2B N3B C16B C15B 161.0(2)
C2B N3B C16B C17B -21.2(4)
C2B N4B C9B C10B 3.8(4)
C2B N4B C9B C14B -176.6(2)
C3B N2B C1B O1B -8.2(4)
C3B N2B C1B N1B 170.4(2)
C3B C4B C5B C6B 0.8(4)
C4B C3B C8B C7B -2.5(4)
C4B C5B C6B N5B 177.5(2)
C4B C5B C6B C7B -2.3(4)
C5B C6B C7B C8B 1.4(4)
C6B C7B C8B C3B 1.0(4)
C8B C3B C4B C5B 1.5(4)
C9B N4B C2B O2B 2.3(4)
C9B N4B C2B N3B -177.4(2)
C9B C10B C11B C12B 0.3(4)
C10B C9B C14B C13B -1.2(4)
C10B C11B C12B N6B 177.8(2)
C10B C11B C12B C13B -0.9(4)
C11B C12B C13B C14B 0.3(4)
C12B C13B C14B C9B 0.7(4)
C14B C9B C10B C11B 0.7(4)
C15B N1B C1B O1B -27.7(3)
C15B N1B C1B N2B 153.6(2)
C15B C16B C17B C18B -0.4(3)
C16B N3B C2B O2B 0.0(4)
C16B N3B C2B N4B 179.7(2)
C16B C15B C20B C19B -1.0(3)
C16B C17B C18B O11B 179.8(2)
C16B C17B C18B C19B 0.1(4)
C17B C18B C19B O7B 178.5(2)
C17B C18B C19B C20B -0.2(3)
C18B O11B C28D C27D -165.7(17)
C18B O11B C28B C27B -159.7(3)
C18B C19B C20B C15B 0.6(3)
C19B O7B C21D C22D -174(2)
C19B O7B C21B C22B 160.7(7)
C20B C15B C16B N3B 178.7(2)
C20B C15B C16B C17B 0.8(3)
O8D C23D C24D O9D 68(2)
O9D C25D C26D O10D -62(4)
O10D C27D C28D O11B 72(3)
C21D O7B C19B C18B -173(3)
C21D O7B C19B C20B 6(3)
C21D O7B C21B C22B -132(40)
C22D O8D C23D C24D -171.8(19)
C23D O8D C22D C21D 176(4)
C24D O9D C25D C26D 165(3)
C25D O9D C24D C23D -166(2)
C26D O10D C27D C28D -174(3)
C27D O10D C26D C25D 168(3)
C28D O11B C18B C17B -50.1(19)
C28D O11B C18B C19B 129.7(19)
C28D O11B C28B C27B 93(15)
O8A C23A C24A O9A -66.8(6)
O8B C23B C24B O9B 51.1(4)
O9A C25A C26A O10A 49.1(5)
O9B C25B C26B O10B -64.9(5)
O10A C27A C28A O11A 67.5(14)
O10B C27B C28B O11B 69.7(6)
C21A O7A C19A C18A 132.8(7)
C21A O7A C19A C20A -48.2(7)
C21A O7A C21C C22C -41(4)
C21B O7B C19B C18B -167.2(8)
C21B O7B C19B C20B 11.4(9)
C21B O7B C21D C22D 71(38)
C22A O8A C23A C24A 174.7(5)
C22B O8B C23B C24B 62.3(4)
C23A O8A C22A C21A -175.0(6)
C23B O8B C22B C21B -179.0(7)
C24A O9A C25A C26A -173.8(3)
C24B O9B C25B C26B 165.0(4)
C25A O9A C24A C23A 166.2(5)
C25B O9B C24B C23B -173.8(3)
C26A O10A C27A C28A 179.3(6)
C26B O10B C27B C28B -172.1(5)
C27A O10A C26A C25A 63.9(5)
C27B O10B C26B C25B 174.6(4)
C28A O11A C18A C17A 18.1(10)
C28A O11A C18A C19A -161.7(10)
C28A O11A C28C C27C -120(33)
C28B O11B C18B C17B -61.8(4)
C28B O11B C18B C19B 117.9(4)
C28B O11B C28D C27D -88(15)
